data_2226613
loop_
_publ_author_name
'Nadeem, Said'
'Anis, Itrat'
'VanDerveer, Donald'
'Shah, Muhammad Raza'

_publ_section_title
;
 6,7-Dihydro-3<i>H</i>-1,4-diazepino[1,2,3,4-<i>lmn</i>][1,10]phenanthroline-3,9(5<i>H</i>)-dione
;
_journal_coeditor_code NG2793
_journal_issue 7
_journal_name_full 'Acta Crystallographica Section E'
_journal_page_first o1853
_journal_paper_doi 10.1107/S1600536810024761
_journal_volume 66
_journal_year 2010
_chemical_formula_iupac 'C15 H12 N2 O2'
_chemical_formula_moiety 'C15 H12 N2 O2'
_chemical_formula_sum 'C15 H12 N2 O2'
_chemical_formula_weight 252.27
_chemical_name_systematic
;
6,7-Dihydro-3<i>H</i>-1,4-diazepino[1,2,3,4-<i>lmn</i>][1,10]phenanthroline-
3,9(5<i>H</i>)-dione
;
_space_group_IT_number 14
_symmetry_cell_setting monoclinic
_symmetry_space_group_name_Hall '-P 2yn'
_symmetry_space_group_name_H-M 'P 1 21/n 1'
_atom_sites_solution_hydrogens geom
_atom_sites_solution_primary direct
_atom_sites_solution_secondary difmap
_audit_creation_method SHELXL-97
_cell_angle_alpha 90.00
_cell_angle_beta 111.14(3)
_cell_angle_gamma 90.00
_cell_formula_units_Z 4
_cell_length_a 9.1853(18)
_cell_length_b 13.931(3)
_cell_length_c 9.4956(19)
_cell_measurement_reflns_used 3526
_cell_measurement_temperature 158(2)
_cell_measurement_theta_max 26.3697
_cell_measurement_theta_min 2.6454
_cell_volume 1133.3(5)
_computing_cell_refinement 'CrystalClear (Rigaku/MSC, 2006)'
_computing_data_collection 'CrystalClear (Rigaku/MSC, 2006)'
_computing_data_reduction 'CrystalClear (Rigaku/MSC, 2006)'
_computing_molecular_graphics 'SHELXTL (Sheldrick, 2008)'
_computing_publication_material 'SHELXTL (Sheldrick, 2008) and PLATON (Spek, 2009)'
_computing_structure_refinement 'SHELXL97 (Sheldrick, 2008)'
_computing_structure_solution 'SHELXS97 (Sheldrick, 2008)'
_diffrn_ambient_temperature 158(2)
_diffrn_detector_area_resol_mean 14.6306
_diffrn_measured_fraction_theta_full 0.995
_diffrn_measured_fraction_theta_max 0.995
_diffrn_measurement_device
;
Rigaku Mercury CCD
;
_diffrn_measurement_method omega
_diffrn_radiation_monochromator 'Graphite Monochromator'
_diffrn_radiation_source 'Sealed Tube'
_diffrn_radiation_type MoK\a
_diffrn_radiation_wavelength 0.71073
_diffrn_reflns_av_R_equivalents 0.0160
_diffrn_reflns_av_sigmaI/netI 0.0128
_diffrn_reflns_limit_h_max 9
_diffrn_reflns_limit_h_min -11
_diffrn_reflns_limit_k_max 17
_diffrn_reflns_limit_k_min -17
_diffrn_reflns_limit_l_max 11
_diffrn_reflns_limit_l_min -10
_diffrn_reflns_number 8367
_diffrn_reflns_theta_full 26.38
_diffrn_reflns_theta_max 26.38
_diffrn_reflns_theta_min 2.65
_diffrn_standards_decay_% 0
_diffrn_standards_interval_count 0
_diffrn_standards_interval_time 0
_diffrn_standards_number 0
_exptl_absorpt_coefficient_mu 0.100
_exptl_absorpt_correction_T_max 0.9629
_exptl_absorpt_correction_T_min 0.9516
_exptl_absorpt_correction_type multi-scan
_exptl_absorpt_process_details '(<i>REQAB</i>; Jacobson, 1998)'
_exptl_crystal_colour yellow
_exptl_crystal_density_diffrn 1.478
_exptl_crystal_density_method 'not measured'
_exptl_crystal_description chip
_exptl_crystal_F_000 528
_exptl_crystal_size_max 0.50
_exptl_crystal_size_mid 0.46
_exptl_crystal_size_min 0.38
_refine_diff_density_max 0.226
_refine_diff_density_min -0.227
_refine_ls_extinction_method none
_refine_ls_goodness_of_fit_ref 1.058
_refine_ls_hydrogen_treatment constr
_refine_ls_matrix_type full
_refine_ls_number_parameters 172
_refine_ls_number_reflns 2309
_refine_ls_number_restraints 0
_refine_ls_restrained_S_all 1.058
_refine_ls_R_factor_all 0.0435
_refine_ls_R_factor_gt 0.0405
_refine_ls_shift/su_max 0.000
_refine_ls_shift/su_mean 0.000
_refine_ls_structure_factor_coef Fsqd
_refine_ls_weighting_details 'calc w=1/[\s^2^(Fo^2^)+(0.0632P)^2^+0.3698P] where P=(Fo^2^+2Fc^2^)/3'
_refine_ls_weighting_scheme calc
_refine_ls_wR_factor_gt 0.1072
_refine_ls_wR_factor_ref 0.1106
_reflns_number_gt 2115
_reflns_number_total 2309
_reflns_threshold_expression I>2sigma(I)
_cod_data_source_file ng2793.cif
_cod_data_source_block I
_cod_original_cell_volume 1133.3(4)
_cod_original_sg_symbol_H-M 'P 21/n'
_cod_database_code 2226613
_cod_database_fobs_code 2226613

loop_
_symmetry_equiv_pos_as_xyz
'x, y, z'
'-x+1/2, y+1/2, -z+1/2'
'-x, -y, -z'
'x-1/2, -y-1/2, z-1/2'

loop_
_atom_site_type_symbol
_atom_site_label
_atom_site_fract_x
_atom_site_fract_y
_atom_site_fract_z
_atom_site_U_iso_or_equiv
_atom_site_adp_type
_atom_site_calc_flag
_atom_site_refinement_flags
_atom_site_occupancy
_atom_site_disorder_assembly
_atom_site_disorder_group
N N1 1.02892(11) 0.14451(7) 0.36246(11) 0.0183(2) Uani d . 1 . .
N N2 0.79115(11) 0.11065(7) 0.06165(11) 0.0186(2) Uani d . 1 . .
O O1 1.09796(11) 0.14573(7) 0.61843(10) 0.0313(2) Uani d . 1 . .
O O2 0.53670(10) 0.10333(7) -0.09893(10) 0.0285(2) Uani d . 1 . .
C C1 1.13585(14) 0.13175(9) 0.50775(13) 0.0219(3) Uani d . 1 . .
C C2 1.29358(14) 0.10579(9) 0.52135(13) 0.0239(3) Uani d . 1 . .
H H2 1.3694 0.0911 0.6190 0.029 Uiso calc R 1 . .
C C3 1.33514(14) 0.10204(9) 0.39944(14) 0.0234(3) Uani d . 1 . .
H H3 1.4423 0.0905 0.4128 0.028 Uiso calc R 1 . .
C C3A 1.22264(13) 0.11496(8) 0.24970(13) 0.0193(3) Uani d . 1 . .
C C4 1.26651(14) 0.11749(8) 0.12166(14) 0.0228(3) Uani d . 1 . .
H H4 1.3735 0.1075 0.1328 0.027 Uiso calc R 1 . .
C C5 1.15645(14) 0.13419(9) -0.01825(13) 0.0223(3) Uani d . 1 . .
H H5 1.1879 0.1443 -0.1032 0.027 Uiso calc R 1 . .
C C5A 0.99677(14) 0.13661(8) -0.03786(13) 0.0197(3) Uani d . 1 . .
C C6 0.87822(15) 0.14730(9) -0.18533(13) 0.0238(3) Uani d . 1 . .
H H6 0.9079 0.1576 -0.2713 0.029 Uiso calc R 1 . .
C C7 0.72644(15) 0.14297(9) -0.20391(13) 0.0250(3) Uani d . 1 . .
H H7 0.6497 0.1561 -0.3018 0.030 Uiso calc R 1 . .
C C8 0.67481(14) 0.11909(8) -0.08064(14) 0.0216(3) Uani d . 1 . .
C C8A 0.94915(13) 0.12578(8) 0.08617(13) 0.0171(3) Uani d . 1 . .
C C8B 1.06584(13) 0.12776(8) 0.23397(13) 0.0170(2) Uani d . 1 . .
C C9 0.74874(13) 0.06207(8) 0.17982(13) 0.0216(3) Uani d . 1 . .
H H9A 0.8241 0.0129 0.2259 0.026 Uiso calc R 1 . .
H H9B 0.6488 0.0318 0.1341 0.026 Uiso calc R 1 . .
C C10 0.74195(14) 0.13128(9) 0.30056(14) 0.0239(3) Uani d . 1 . .
H H10A 0.7405 0.0961 0.3869 0.029 Uiso calc R 1 . .
H H10B 0.6483 0.1689 0.2625 0.029 Uiso calc R 1 . .
C C11 0.88345(13) 0.19676(8) 0.34603(13) 0.0209(3) Uani d . 1 . .
H H11A 0.8667 0.2460 0.2712 0.025 Uiso calc R 1 . .
H H11B 0.8950 0.2273 0.4401 0.025 Uiso calc R 1 . .

loop_
_atom_site_aniso_label
_atom_site_aniso_U_11
_atom_site_aniso_U_22
_atom_site_aniso_U_33
_atom_site_aniso_U_12
_atom_site_aniso_U_13
_atom_site_aniso_U_23
N1 0.0176(5) 0.0208(5) 0.0166(5) 0.0005(4) 0.0063(4) 0.0000(4)
N2 0.0164(5) 0.0197(5) 0.0181(5) -0.0012(4) 0.0044(4) 0.0005(4)
O1 0.0303(5) 0.0472(6) 0.0171(4) 0.0023(4) 0.0094(4) 0.0011(4)
O2 0.0179(4) 0.0298(5) 0.0316(5) -0.0017(3) 0.0015(4) 0.0023(4)
C1 0.0220(6) 0.0245(6) 0.0178(5) -0.0021(4) 0.0055(4) 0.0008(4)
C2 0.0206(6) 0.0270(6) 0.0194(5) -0.0007(5) 0.0016(4) 0.0024(4)
C3 0.0165(5) 0.0260(6) 0.0250(6) 0.0013(4) 0.0040(5) 0.0009(5)
C3A 0.0183(6) 0.0187(5) 0.0204(6) -0.0006(4) 0.0065(4) -0.0011(4)
C4 0.0201(6) 0.0238(6) 0.0267(6) -0.0010(4) 0.0112(5) -0.0032(5)
C5 0.0255(6) 0.0229(6) 0.0220(6) -0.0029(5) 0.0130(5) -0.0027(4)
C5A 0.0228(6) 0.0174(5) 0.0189(5) -0.0016(4) 0.0077(5) -0.0009(4)
C6 0.0296(6) 0.0231(6) 0.0177(6) -0.0016(5) 0.0073(5) -0.0001(4)
C7 0.0264(6) 0.0248(6) 0.0180(5) 0.0000(5) 0.0011(5) 0.0005(4)
C8 0.0202(6) 0.0172(5) 0.0231(6) -0.0003(4) 0.0026(5) -0.0009(4)
C8A 0.0174(5) 0.0151(5) 0.0189(6) -0.0007(4) 0.0065(4) -0.0005(4)
C8B 0.0177(6) 0.0157(5) 0.0176(5) -0.0007(4) 0.0063(4) 0.0001(4)
C9 0.0188(5) 0.0225(6) 0.0236(6) -0.0034(4) 0.0077(4) 0.0019(4)
C10 0.0195(6) 0.0290(6) 0.0254(6) -0.0010(5) 0.0107(5) 0.0003(5)
C11 0.0190(5) 0.0226(6) 0.0216(5) 0.0019(4) 0.0081(4) -0.0011(4)

loop_
_atom_type_symbol
_atom_type_description
_atom_type_scat_dispersion_real
_atom_type_scat_dispersion_imag
_atom_type_scat_source
C C 0.0033 0.0016 'International Tables Vol C Tables 4.2.6.8 and 6.1.1.4'
H H 0.0000 0.0000 'International Tables Vol C Tables 4.2.6.8 and 6.1.1.4'
N N 0.0061 0.0033 'International Tables Vol C Tables 4.2.6.8 and 6.1.1.4'
O O 0.0106 0.0060 'International Tables Vol C Tables 4.2.6.8 and 6.1.1.4'

loop_
_geom_angle_atom_site_label_1
_geom_angle_atom_site_label_2
_geom_angle_atom_site_label_3
_geom_angle_site_symmetry_1
_geom_angle_site_symmetry_3
_geom_angle
_geom_angle_publ_flag
C1 N1 C8B . . 122.61(10) ?
C1 N1 C11 . . 117.18(10) ?
C8B N1 C11 . . 118.94(9) ?
C8 N2 C8A . . 122.35(10) ?
C8 N2 C9 . . 117.07(9) ?
C8A N2 C9 . . 118.93(9) ?
O1 C1 N1 . . 120.68(11) ?
O1 C1 C2 . . 122.76(11) ?
N1 C1 C2 . . 116.50(10) ?
C3 C2 C1 . . 121.12(11) ?
C3 C2 H2 . . 119.4 ?
C1 C2 H2 . . 119.4 ?
C2 C3 C3A . . 121.42(11) ?
C2 C3 H3 . . 119.3 ?
C3A C3 H3 . . 119.3 ?
C8B C3A C4 . . 120.34(11) ?
C8B C3A C3 . . 117.73(11) ?
C4 C3A C3 . . 121.91(11) ?
C5 C4 C3A . . 119.98(11) ?
C5 C4 H4 . . 120.0 ?
C3A C4 H4 . . 120.0 ?
C4 C5 C5A . . 120.08(11) ?
C4 C5 H5 . . 120.0 ?
C5A C5 H5 . . 120.0 ?
C8A C5A C5 . . 120.67(11) ?
C8A C5A C6 . . 118.17(11) ?
C5 C5A C6 . . 121.14(11) ?
C7 C6 C5A . . 120.61(11) ?
C7 C6 H6 . . 119.7 ?
C5A C6 H6 . . 119.7 ?
C6 C7 C8 . . 122.03(11) ?
C6 C7 H7 . . 119.0 ?
C8 C7 H7 . . 119.0 ?
O2 C8 N2 . . 120.71(11) ?
O2 C8 C7 . . 123.00(11) ?
N2 C8 C7 . . 116.25(11) ?
N2 C8A C5A . . 119.61(10) ?
N2 C8A C8B . . 122.17(10) ?
C5A C8A C8B . . 118.19(11) ?
N1 C8B C3A . . 119.36(10) ?
N1 C8B C8A . . 121.94(10) ?
C3A C8B C8A . . 118.68(11) ?
N2 C9 C10 . . 112.13(10) ?
N2 C9 H9A . . 109.2 ?
C10 C9 H9A . . 109.2 ?
N2 C9 H9B . . 109.2 ?
C10 C9 H9B . . 109.2 ?
H9A C9 H9B . . 107.9 ?
C9 C10 C11 . . 109.44(9) ?
C9 C10 H10A . . 109.8 ?
C11 C10 H10A . . 109.8 ?
C9 C10 H10B . . 109.8 ?
C11 C10 H10B . . 109.8 ?
H10A C10 H10B . . 108.2 ?
N1 C11 C10 . . 112.49(10) ?
N1 C11 H11A . . 109.1 ?
C10 C11 H11A . . 109.1 ?
N1 C11 H11B . . 109.1 ?
C10 C11 H11B . . 109.1 ?
H11A C11 H11B . . 107.8 ?

loop_
_geom_bond_atom_site_label_1
_geom_bond_atom_site_label_2
_geom_bond_site_symmetry_2
_geom_bond_distance
_geom_bond_publ_flag
N1 C1 . 1.3866(16) ?
N1 C8B . 1.3987(15) ?
N1 C11 . 1.4795(14) ?
N2 C8 . 1.3929(16) ?
N2 C8A . 1.4005(15) ?
N2 C9 . 1.4779(14) ?
O1 C1 . 1.2358(15) ?
O2 C8 . 1.2364(15) ?
C1 C2 . 1.4531(17) ?
C2 C3 . 1.3443(17) ?
C2 H2 . 0.9600 ?
C3 C3A . 1.4361(17) ?
C3 H3 . 0.9600 ?
C3A C8B . 1.4048(16) ?
C3A C4 . 1.4124(17) ?
C4 C5 . 1.3684(18) ?
C4 H4 . 0.9600 ?
C5 C5A . 1.4107(17) ?
C5 H5 . 0.9600 ?
C5A C8A . 1.4044(16) ?
C5A C6 . 1.4385(17) ?
C6 C7 . 1.3420(18) ?
C6 H6 . 0.9600 ?
C7 C8 . 1.4512(18) ?
C7 H7 . 0.9600 ?
C8A C8B . 1.4264(17) ?
C9 C10 . 1.5165(17) ?
C9 H9A . 0.9600 ?
C9 H9B . 0.9600 ?
C10 C11 . 1.5176(16) ?
C10 H10A . 0.9600 ?
C10 H10B . 0.9600 ?
C11 H11A . 0.9600 ?
C11 H11B . 0.9600 ?

loop_
_geom_torsion_atom_site_label_1
_geom_torsion_atom_site_label_2
_geom_torsion_atom_site_label_3
_geom_torsion_atom_site_label_4
_geom_torsion_site_symmetry_1
_geom_torsion_site_symmetry_2
_geom_torsion_site_symmetry_3
_geom_torsion_site_symmetry_4
_geom_torsion
_geom_torsion_publ_flag
C8B N1 C1 O1 . . . . -178.75(11) ?
C11 N1 C1 O1 . . . . 14.27(16) ?
C8B N1 C1 C2 . . . . 3.94(16) ?
C11 N1 C1 C2 . . . . -163.05(10) ?
O1 C1 C2 C3 . . . . -172.18(12) ?
N1 C1 C2 C3 . . . . 5.07(17) ?
C1 C2 C3 C3A . . . . -5.67(19) ?
C2 C3 C3A C8B . . . . -2.60(17) ?
C2 C3 C3A C4 . . . . 175.74(11) ?
C8B C3A C4 C5 . . . . 1.19(17) ?
C3 C3A C4 C5 . . . . -177.11(11) ?
C3A C4 C5 C5A . . . . -8.16(17) ?
C4 C5 C5A C8A . . . . 2.53(17) ?
C4 C5 C5A C6 . . . . -175.58(11) ?
C8A C5A C6 C7 . . . . -2.72(17) ?
C5 C5A C6 C7 . . . . 175.44(11) ?
C5A C6 C7 C8 . . . . -5.58(18) ?
C8A N2 C8 O2 . . . . 178.52(10) ?
C9 N2 C8 O2 . . . . 13.30(16) ?
C8A N2 C8 C7 . . . . 1.04(16) ?
C9 N2 C8 C7 . . . . -164.18(10) ?
C6 C7 C8 O2 . . . . -170.97(12) ?
C6 C7 C8 N2 . . . . 6.44(17) ?
C8 N2 C8A C5A . . . . -9.19(16) ?
C9 N2 C8A C5A . . . . 155.77(10) ?
C8 N2 C8A C8B . . . . 172.78(10) ?
C9 N2 C8A C8B . . . . -22.26(15) ?
C5 C5A C8A N2 . . . . -168.25(11) ?
C6 C5A C8A N2 . . . . 9.93(15) ?
C5 C5A C8A C8B . . . . 9.86(16) ?
C6 C5A C8A C8B . . . . -171.97(10) ?
C1 N1 C8B C3A . . . . -12.22(16) ?
C11 N1 C8B C3A . . . . 154.55(10) ?
C1 N1 C8B C8A . . . . 169.50(10) ?
C11 N1 C8B C8A . . . . -23.73(15) ?
C4 C3A C8B N1 . . . . -167.08(10) ?
C3 C3A C8B N1 . . . . 11.29(16) ?
C4 C3A C8B C8A . . . . 11.25(16) ?
C3 C3A C8B C8A . . . . -170.38(10) ?
N2 C8A C8B N1 . . . . -20.18(16) ?
C5A C8A C8B N1 . . . . 161.76(10) ?
N2 C8A C8B C3A . . . . 161.53(11) ?
C5A C8A C8B C3A . . . . -16.53(15) ?
C8 N2 C9 C10 . . . . -109.99(11) ?
C8A N2 C9 C10 . . . . 84.27(12) ?
N2 C9 C10 C11 . . . . -44.99(13) ?
C1 N1 C11 C10 . . . . -108.30(11) ?
C8B N1 C11 C10 . . . . 84.22(12) ?
C9 C10 C11 N1 . . . . -42.52(13) ?

loop_
_cod_related_entry_id
_cod_related_entry_database
_cod_related_entry_code
1 ChemSpider 4160454
